data_4065357
loop_
_publ_author_name
'Baillie, Rhett A.'
'Man, Renee W. Y.'
'Shree, Monica V.'
'Chow, Catherine'
'Thibault, Michelle E.'
'McNeil, W. Stephen'
'Legzdins, Peter'

_publ_section_title
;
 Intermolecular C--H Activations of Hydrocarbons Initiated by
 Cp*M(NO)(CH2CMe3)(\h3-CH2CHCHPh) Complexes (M = Mo, W)
;
_journal_issue 22
_journal_name_full Organometallics
_journal_page_first 6201
_journal_paper_doi 10.1021/om200731s
_journal_volume 30
_journal_year 2011
_chemical_formula_moiety 'C28 H35 N O W'
_chemical_formula_sum 'C28 H35 N O W'
_chemical_formula_weight 585.42
_chemical_name_systematic
;
 ?
;
_space_group_IT_number 14
_symmetry_cell_setting monoclinic
_symmetry_space_group_name_Hall '-P 2yn'
_symmetry_space_group_name_H-M 'P 1 21/n 1'
_atom_sites_solution_hydrogens geom
_atom_sites_solution_primary direct
_atom_sites_solution_secondary difmap
_audit_creation_method SHELXL-97
_cell_angle_alpha 90.00
_cell_angle_beta 97.6680(10)
_cell_angle_gamma 90.00
_cell_formula_units_Z 4
_cell_length_a 8.5682(3)
_cell_length_b 13.0558(4)
_cell_length_c 22.2189(6)
_cell_measurement_reflns_used 9919
_cell_measurement_temperature 100(2)
_cell_measurement_theta_max 27.71
_cell_measurement_theta_min 2.42
_cell_volume 2463.28(13)
_computing_molecular_graphics 'Ortep-3 for Windows (Farrugia, 1997)'
_computing_publication_material 'WinGX publication routines (Farrugia, 1999)'
_computing_structure_refinement 'SHELXL-97 (Sheldrick, 1997)'
_computing_structure_solution 'SIR92 (Altomare, et al., 1993)'
_diffrn_ambient_temperature 100(2)
_diffrn_measured_fraction_theta_full 0.988
_diffrn_measured_fraction_theta_max 0.988
_diffrn_measurement_device_type 'Bruker X8 Apex II'
_diffrn_measurement_method 'area detector'
_diffrn_radiation_monochromator graphite
_diffrn_radiation_source 'fine-focus sealed tube'
_diffrn_radiation_type MoK\a
_diffrn_radiation_wavelength 0.71073
_diffrn_reflns_av_R_equivalents 0.0265
_diffrn_reflns_av_sigmaI/netI 0.0214
_diffrn_reflns_limit_h_max 11
_diffrn_reflns_limit_h_min -10
_diffrn_reflns_limit_k_max 15
_diffrn_reflns_limit_k_min -16
_diffrn_reflns_limit_l_max 29
_diffrn_reflns_limit_l_min -28
_diffrn_reflns_number 26848
_diffrn_reflns_theta_full 27.70
_diffrn_reflns_theta_max 27.70
_diffrn_reflns_theta_min 1.81
_exptl_absorpt_coefficient_mu 4.708
_exptl_absorpt_correction_T_max 0.3900
_exptl_absorpt_correction_T_min 0.2511
_exptl_absorpt_correction_type multi-scan
_exptl_crystal_colour orange
_exptl_crystal_density_diffrn 1.579
_exptl_crystal_density_method 'not measured'
_exptl_crystal_description square
_exptl_crystal_F_000 1168
_exptl_crystal_size_max 0.50
_exptl_crystal_size_mid 0.40
_exptl_crystal_size_min 0.20
_refine_diff_density_max 1.447
_refine_diff_density_min -0.968
_refine_diff_density_rms 0.085
_refine_ls_extinction_method none
_refine_ls_goodness_of_fit_ref 1.042
_refine_ls_hydrogen_treatment constr
_refine_ls_matrix_type full
_refine_ls_number_parameters 287
_refine_ls_number_reflns 5708
_refine_ls_number_restraints 0
_refine_ls_restrained_S_all 1.042
_refine_ls_R_factor_all 0.0278
_refine_ls_R_factor_gt 0.0209
_refine_ls_shift/su_max 0.070
_refine_ls_shift/su_mean 0.001
_refine_ls_structure_factor_coef Fsqd
_refine_ls_weighting_details 'calc w=1/[\s^2^(Fo^2^)+(0.0161P)^2^+4.0519P] where P=(Fo^2^+2Fc^2^)/3'
_refine_ls_weighting_scheme calc
_refine_ls_wR_factor_gt 0.0466
_refine_ls_wR_factor_ref 0.0496
_reflns_number_gt 4951
_reflns_number_total 5708
_reflns_threshold_expression >2sigma(I)
_cod_data_source_file om200731s_si_002.cif
_cod_data_source_block 7
_cod_depositor_comments
;
The following automatic conversions were performed:

'_symmetry_cell_setting' value 'Monoclinic' changed to 'monoclinic'
according to /home/saulius/struct/CIF-dictionaries/cif_core.dic
dictionary named 'cif_core.dic' version 2.4.1 from 2010-06-29.

Automatic conversion script
Id: cif_fix_values 1715 2011-07-08 13:25:40Z adriana 
;
_cod_original_cell_volume 2463.29(13)
_cod_original_sg_symbol_H-M P21/n
_cod_database_code 4065357

loop_
_symmetry_equiv_pos_as_xyz
'x, y, z'
'-x+1/2, y+1/2, -z+1/2'
'-x, -y, -z'
'x-1/2, -y-1/2, z-1/2'

loop_
_atom_site_label
_atom_site_type_symbol
_atom_site_fract_x
_atom_site_fract_y
_atom_site_fract_z
_atom_site_U_iso_or_equiv
_atom_site_adp_type
_atom_site_occupancy
_atom_site_symmetry_multiplicity
_atom_site_calc_flag
_atom_site_refinement_flags
C1 C 0.2458(4) 0.1699(2) -0.03145(13) 0.0323(6) Uani 1 1 d .
H1A H 0.1310 0.1628 -0.0309 0.039 Uiso 1 1 calc R
H1B H 0.2968 0.1110 -0.0087 0.039 Uiso 1 1 calc R
C2 C 0.2983(3) 0.2653(2) 0.00319(12) 0.0283(6) Uani 1 1 d .
C3 C 0.4572(3) 0.2922(2) 0.01492(13) 0.0301(6) Uani 1 1 d .
H3 H 0.5330 0.2509 -0.0011 0.036 Uiso 1 1 calc R
C4 C 0.5078(4) 0.3778(2) 0.04942(13) 0.0320(6) Uani 1 1 d .
C5 C 0.3969(4) 0.4383(2) 0.07239(14) 0.0342(7) Uani 1 1 d .
H5 H 0.4305 0.4969 0.0959 0.041 Uiso 1 1 calc R
C6 C 0.2375(4) 0.4149(2) 0.06166(14) 0.0348(7) Uani 1 1 d .
C7 C 0.1907(3) 0.3285(2) 0.02705(13) 0.0315(6) Uani 1 1 d .
H7 H 0.0818 0.3122 0.0195 0.038 Uiso 1 1 calc R
C8 C 0.6811(4) 0.4037(3) 0.06096(16) 0.0453(8) Uani 1 1 d .
H8A H 0.6961 0.4760 0.0512 0.068 Uiso 1 1 calc R
H8B H 0.7388 0.3606 0.0353 0.068 Uiso 1 1 calc R
H8C H 0.7208 0.3914 0.1038 0.068 Uiso 1 1 calc R
C9 C 0.1182(4) 0.4814(3) 0.08711(18) 0.0530(10) Uani 1 1 d .
H9A H 0.1115 0.4614 0.1292 0.080 Uiso 1 1 calc R
H9B H 0.0150 0.4728 0.0627 0.080 Uiso 1 1 calc R
H9C H 0.1506 0.5533 0.0859 0.080 Uiso 1 1 calc R
C10 C 0.1347(4) 0.3021(2) -0.12802(14) 0.0352(7) Uani 1 1 d .
H10A H 0.0344 0.3023 -0.1559 0.042 Uiso 1 1 calc R
H10B H 0.1257 0.3322 -0.0877 0.042 Uiso 1 1 calc R
C11 C 0.2686(4) 0.3262(2) -0.15320(14) 0.0321(6) Uani 1 1 d .
H11 H 0.3462 0.3770 -0.1333 0.038 Uiso 1 1 calc R
C12 C 0.2989(4) 0.2720(2) -0.20577(13) 0.0304(6) Uani 1 1 d .
H12 H 0.2026 0.2678 -0.2365 0.036 Uiso 1 1 calc R
C13 C 0.4423(4) 0.2857(2) -0.23513(14) 0.0337(7) Uani 1 1 d .
C14 C 0.4342(5) 0.2669(3) -0.29724(16) 0.0470(9) Uani 1 1 d .
H14 H 0.3365 0.2485 -0.3200 0.056 Uiso 1 1 calc R
C15 C 0.5679(7) 0.2749(3) -0.3260(2) 0.0683(14) Uani 1 1 d .
H15 H 0.5610 0.2606 -0.3682 0.082 Uiso 1 1 calc R
C16 C 0.7099(6) 0.3033(4) -0.2943(3) 0.0760(15) Uani 1 1 d .
H16 H 0.8014 0.3075 -0.3141 0.091 Uiso 1 1 calc R
C17 C 0.7178(5) 0.3255(3) -0.2336(2) 0.0664(13) Uani 1 1 d .
H17 H 0.8145 0.3480 -0.2116 0.080 Uiso 1 1 calc R
C18 C 0.5858(4) 0.3154(3) -0.20386(18) 0.0451(8) Uani 1 1 d .
H18 H 0.5942 0.3290 -0.1615 0.054 Uiso 1 1 calc R
C19 C 0.1438(4) 0.0538(2) -0.20720(15) 0.0373(7) Uani 1 1 d .
C20 C 0.3016(3) 0.0186(2) -0.19493(14) 0.0319(6) Uani 1 1 d .
C21 C 0.3261(4) -0.0221(2) -0.13616(16) 0.0387(7) Uani 1 1 d .
C22 C 0.1888(5) -0.0114(3) -0.11032(17) 0.0455(8) Uani 1 1 d .
C23 C 0.0733(4) 0.0376(3) -0.1531(2) 0.0513(10) Uani 1 1 d .
C24 C 0.0589(6) 0.0893(3) -0.2664(2) 0.0734(15) Uani 1 1 d .
H24A H 0.1355 0.1116 -0.2927 0.110 Uiso 1 1 calc R
H24B H -0.0101 0.1468 -0.2594 0.110 Uiso 1 1 calc R
H24C H -0.0044 0.0330 -0.2859 0.110 Uiso 1 1 calc R
C25 C 0.4189(5) 0.0142(3) -0.23982(19) 0.0534(10) Uani 1 1 d .
H25A H 0.5217 0.0381 -0.2203 0.080 Uiso 1 1 calc R
H25B H 0.3829 0.0580 -0.2747 0.080 Uiso 1 1 calc R
H25C H 0.4283 -0.0566 -0.2536 0.080 Uiso 1 1 calc R
C26 C 0.4762(5) -0.0749(3) -0.1078(2) 0.0662(12) Uani 1 1 d .
H26A H 0.4867 -0.0681 -0.0636 0.099 Uiso 1 1 calc R
H26B H 0.5671 -0.0431 -0.1229 0.099 Uiso 1 1 calc R
H26C H 0.4717 -0.1477 -0.1188 0.099 Uiso 1 1 calc R
C27 C 0.1591(7) -0.0592(3) -0.0510(2) 0.0809(16) Uani 1 1 d .
H27A H 0.1306 -0.1314 -0.0576 0.121 Uiso 1 1 calc R
H27B H 0.0729 -0.0229 -0.0353 0.121 Uiso 1 1 calc R
H27C H 0.2547 -0.0543 -0.0215 0.121 Uiso 1 1 calc R
C28 C -0.0939(5) 0.0594(4) -0.1441(3) 0.096(2) Uani 1 1 d .
H28A H -0.1505 -0.0053 -0.1416 0.145 Uiso 1 1 calc R
H28B H -0.1449 0.0996 -0.1784 0.145 Uiso 1 1 calc R
H28C H -0.0953 0.0981 -0.1064 0.145 Uiso 1 1 calc R
N1 N 0.4952(3) 0.16910(19) -0.10290(11) 0.0304(5) Uani 1 1 d .
O1 O 0.6356(3) 0.1650(2) -0.08686(11) 0.0468(6) Uani 1 1 d .
W1 W 0.290518(13) 0.154291(8) -0.128709(5) 0.02466(4) Uani 1 1 d .

loop_
_atom_site_aniso_label
_atom_site_aniso_U_11
_atom_site_aniso_U_22
_atom_site_aniso_U_33
_atom_site_aniso_U_23
_atom_site_aniso_U_13
_atom_site_aniso_U_12
C1 0.0387(16) 0.0312(16) 0.0293(15) -0.0031(13) 0.0126(13) -0.0014(12)
C2 0.0362(15) 0.0279(14) 0.0217(13) 0.0017(12) 0.0076(11) 0.0000(12)
C3 0.0342(15) 0.0314(16) 0.0256(14) 0.0047(12) 0.0067(12) 0.0073(12)
C4 0.0331(15) 0.0358(16) 0.0264(14) 0.0062(13) 0.0008(12) 0.0004(13)
C5 0.0401(17) 0.0324(16) 0.0292(15) -0.0040(13) 0.0020(13) -0.0006(13)
C6 0.0363(16) 0.0365(17) 0.0325(16) -0.0053(14) 0.0076(13) 0.0030(13)
C7 0.0289(14) 0.0389(17) 0.0276(14) -0.0026(13) 0.0069(11) -0.0022(12)
C8 0.0353(17) 0.053(2) 0.0457(19) 0.0021(17) -0.0017(15) -0.0037(15)
C9 0.048(2) 0.056(2) 0.056(2) -0.0232(19) 0.0088(17) 0.0041(18)
C10 0.0383(16) 0.0346(16) 0.0317(16) -0.0049(13) 0.0012(13) 0.0165(13)
C11 0.0400(17) 0.0230(14) 0.0317(15) -0.0012(12) -0.0010(12) 0.0092(12)
C12 0.0387(16) 0.0238(14) 0.0276(14) -0.0031(12) 0.0006(12) 0.0036(12)
C13 0.0487(18) 0.0186(14) 0.0354(16) 0.0061(12) 0.0118(14) 0.0040(12)
C14 0.074(3) 0.0320(17) 0.0382(18) 0.0054(15) 0.0190(17) 0.0042(17)
C15 0.112(4) 0.046(2) 0.058(3) 0.017(2) 0.052(3) 0.013(2)
C16 0.078(3) 0.064(3) 0.098(4) 0.038(3) 0.056(3) 0.019(3)
C17 0.050(2) 0.060(3) 0.093(4) 0.035(3) 0.025(2) 0.0033(19)
C18 0.046(2) 0.0390(18) 0.051(2) 0.0129(16) 0.0100(16) -0.0004(15)
C19 0.0380(17) 0.0246(15) 0.0464(18) -0.0096(14) -0.0045(14) -0.0026(12)
C20 0.0338(15) 0.0234(14) 0.0395(16) -0.0087(13) 0.0090(13) -0.0005(12)
C21 0.0468(19) 0.0244(15) 0.0454(19) -0.0015(14) 0.0073(15) -0.0007(13)
C22 0.064(2) 0.0288(17) 0.046(2) -0.0061(15) 0.0193(18) -0.0103(16)
C23 0.0321(17) 0.0326(17) 0.095(3) -0.034(2) 0.0288(18) -0.0113(14)
C24 0.089(3) 0.043(2) 0.074(3) -0.002(2) -0.044(3) -0.011(2)
C25 0.065(2) 0.0371(19) 0.066(2) -0.0212(18) 0.036(2) -0.0080(17)
C26 0.072(3) 0.038(2) 0.084(3) 0.008(2) -0.007(2) 0.015(2)
C27 0.139(5) 0.047(3) 0.067(3) -0.005(2) 0.055(3) -0.029(3)
C28 0.039(2) 0.062(3) 0.197(6) -0.049(4) 0.046(3) -0.013(2)
N1 0.0333(13) 0.0309(13) 0.0282(12) -0.0001(11) 0.0081(10) 0.0070(10)
O1 0.0256(11) 0.0690(17) 0.0461(13) -0.0007(12) 0.0065(10) 0.0143(11)
W1 0.02848(6) 0.02097(6) 0.02559(6) -0.00290(5) 0.00747(4) 0.00317(5)

loop_
_atom_type_symbol
_atom_type_description
_atom_type_scat_dispersion_real
_atom_type_scat_dispersion_imag
_atom_type_scat_source
C C 0.0033 0.0016 'International Tables Vol C Tables 4.2.6.8 and 6.1.1.4'
H H 0.0000 0.0000 'International Tables Vol C Tables 4.2.6.8 and 6.1.1.4'
N N 0.0061 0.0033 'International Tables Vol C Tables 4.2.6.8 and 6.1.1.4'
O O 0.0106 0.0060 'International Tables Vol C Tables 4.2.6.8 and 6.1.1.4'
W W -0.8490 6.8722 'International Tables Vol C Tables 4.2.6.8 and 6.1.1.4'

loop_
_geom_angle_atom_site_label_1
_geom_angle_atom_site_label_2
_geom_angle_atom_site_label_3
_geom_angle
C2 C1 W1 119.3(2)
C2 C1 H1A 107.5
W1 C1 H1A 107.5
C2 C1 H1B 107.5
W1 C1 H1B 107.5
H1A C1 H1B 107.0
C7 C2 C3 117.2(3)
C7 C2 C1 121.3(3)
C3 C2 C1 121.5(3)
C4 C3 C2 122.0(3)
C4 C3 H3 119.0
C2 C3 H3 119.0
C5 C4 C3 118.8(3)
C5 C4 C8 121.1(3)
C3 C4 C8 120.0(3)
C4 C5 C6 121.3(3)
C4 C5 H5 119.4
C6 C5 H5 119.4
C5 C6 C7 118.5(3)
C5 C6 C9 120.6(3)
C7 C6 C9 120.9(3)
C6 C7 C2 122.2(3)
C6 C7 H7 118.9
C2 C7 H7 118.9
C4 C8 H8A 109.5
C4 C8 H8B 109.5
H8A C8 H8B 109.5
C4 C8 H8C 109.5
H8A C8 H8C 109.5
H8B C8 H8C 109.5
C6 C9 H9A 109.5
C6 C9 H9B 109.5
H9A C9 H9B 109.5
C6 C9 H9C 109.5
H9A C9 H9C 109.5
H9B C9 H9C 109.5
C11 C10 W1 71.35(17)
C11 C10 H10A 116.5
W1 C10 H10A 116.5
C11 C10 H10B 116.5
W1 C10 H10B 116.5
H10A C10 H10B 113.5
C10 C11 C12 118.3(3)
C10 C11 W1 74.23(18)
C12 C11 W1 72.04(17)
C10 C11 H11 120.8
C12 C11 H11 120.8
W1 C11 H11 120.8
C11 C12 C13 123.9(3)
C11 C12 W1 72.20(17)
C13 C12 W1 121.2(2)
C11 C12 H12 111.4
C13 C12 H12 111.4
W1 C12 H12 111.4
C18 C13 C14 118.0(3)
C18 C13 C12 123.2(3)
C14 C13 C12 118.8(3)
C15 C14 C13 120.5(4)
C15 C14 H14 119.7
C13 C14 H14 119.7
C16 C15 C14 120.8(4)
C16 C15 H15 119.6
C14 C15 H15 119.6
C17 C16 C15 119.1(4)
C17 C16 H16 120.5
C15 C16 H16 120.5
C16 C17 C18 120.7(5)
C16 C17 H17 119.7
C18 C17 H17 119.7
C13 C18 C17 120.8(4)
C13 C18 H18 119.6
C17 C18 H18 119.6
C20 C19 C23 106.8(3)
C20 C19 C24 127.6(4)
C23 C19 C24 125.2(4)
C20 C19 W1 69.16(17)
C23 C19 W1 73.11(18)
C24 C19 W1 128.2(2)
C21 C20 C19 108.8(3)
C21 C20 C25 124.9(3)
C19 C20 C25 125.9(3)
C21 C20 W1 73.20(18)
C19 C20 W1 75.83(17)
C25 C20 W1 122.5(2)
C22 C21 C20 108.6(3)
C22 C21 C26 126.4(4)
C20 C21 C26 124.9(3)
C22 C21 W1 75.19(19)
C20 C21 W1 71.72(17)
C26 C21 W1 122.0(2)
C21 C22 C23 108.8(3)
C21 C22 C27 124.9(4)
C23 C22 C27 125.6(4)
C21 C22 W1 70.75(19)
C23 C22 W1 73.57(19)
C27 C22 W1 129.1(3)
C22 C23 C19 107.0(3)
C22 C23 C28 125.9(4)
C19 C23 C28 126.9(4)
C22 C23 W1 71.80(19)
C19 C23 W1 72.24(17)
C28 C23 W1 124.9(2)
C19 C24 H24A 109.5
C19 C24 H24B 109.5
H24A C24 H24B 109.5
C19 C24 H24C 109.5
H24A C24 H24C 109.5
H24B C24 H24C 109.5
C20 C25 H25A 109.5
C20 C25 H25B 109.5
H25A C25 H25B 109.5
C20 C25 H25C 109.5
H25A C25 H25C 109.5
H25B C25 H25C 109.5
C21 C26 H26A 109.5
C21 C26 H26B 109.5
H26A C26 H26B 109.5
C21 C26 H26C 109.5
H26A C26 H26C 109.5
H26B C26 H26C 109.5
C22 C27 H27A 109.5
C22 C27 H27B 109.5
H27A C27 H27B 109.5
C22 C27 H27C 109.5
H27A C27 H27C 109.5
H27B C27 H27C 109.5
C23 C28 H28A 109.5
C23 C28 H28B 109.5
H28A C28 H28B 109.5
C23 C28 H28C 109.5
H28A C28 H28C 109.5
H28B C28 H28C 109.5
O1 N1 W1 171.1(2)
N1 W1 C1 88.13(11)
N1 W1 C12 92.28(11)
C1 W1 C12 132.60(10)
N1 W1 C11 90.91(11)
C1 W1 C11 96.85(11)
C12 W1 C11 35.76(10)
N1 W1 C20 99.54(11)
C1 W1 C20 134.90(11)
C12 W1 C20 91.73(11)
C11 W1 C20 127.08(11)
N1 W1 C21 89.85(11)
C1 W1 C21 101.41(11)
C12 W1 C21 125.98(11)
C11 W1 C21 161.74(12)
C20 W1 C21 35.07(11)
N1 W1 C10 116.42(11)
C1 W1 C10 75.52(11)
C12 W1 C10 62.08(11)
C11 W1 C10 34.41(11)
C20 W1 C10 134.86(11)
C21 W1 C10 153.14(12)
N1 W1 C22 114.16(13)
C1 W1 C22 78.77(11)
C12 W1 C22 141.09(12)
C11 W1 C22 154.18(13)
C20 W1 C22 57.44(11)
C21 W1 C22 34.06(12)
C10 W1 C22 121.52(13)
N1 W1 C19 133.72(11)
C1 W1 C19 127.36(11)
C12 W1 C19 83.69(11)
C11 W1 C19 109.97(11)
C20 W1 C19 35.01(10)
C21 W1 C19 57.96(11)
C10 W1 C19 102.16(11)
C22 W1 C19 57.41(12)
N1 W1 C23 146.97(12)
C1 W1 C23 92.72(12)
C12 W1 C23 110.73(14)
C11 W1 C23 121.68(13)
C20 W1 C23 57.93(10)
C21 W1 C23 57.60(12)
C10 W1 C23 95.64(12)
C22 W1 C23 34.63(14)
C19 W1 C23 34.64(13)

loop_
_geom_bond_atom_site_label_1
_geom_bond_atom_site_label_2
_geom_bond_distance
C1 C2 1.501(4)
C1 W1 2.254(3)
C1 H1A 0.9900
C1 H1B 0.9900
C2 C7 1.394(4)
C2 C3 1.397(4)
C3 C4 1.391(4)
C3 H3 0.9500
C4 C5 1.385(4)
C4 C8 1.511(4)
C5 C6 1.389(4)
C5 H5 0.9500
C6 C7 1.394(4)
C6 C9 1.508(4)
C7 H7 0.9500
C8 H8A 0.9800
C8 H8B 0.9800
C8 H8C 0.9800
C9 H9A 0.9800
C9 H9B 0.9800
C9 H9C 0.9800
C10 C11 1.379(4)
C10 W1 2.347(3)
C10 H10A 0.9900
C10 H10B 0.9900
C11 C12 1.419(4)
C11 W1 2.311(3)
C11 H11 1.0000
C12 C13 1.477(4)
C12 W1 2.309(3)
C12 H12 1.0000
C13 C18 1.385(5)
C13 C14 1.394(5)
C14 C15 1.388(6)
C14 H14 0.9500
C15 C16 1.373(7)
C15 H15 0.9500
C16 C17 1.372(7)
C16 H16 0.9500
C17 C18 1.390(5)
C17 H17 0.9500
C18 H18 0.9500
C19 C20 1.420(4)
C19 C23 1.432(5)
C19 C24 1.489(5)
C19 W1 2.399(3)
C20 C21 1.400(5)
C20 C25 1.509(4)
C20 W1 2.313(3)
C21 C22 1.383(5)
C21 C26 1.520(5)
C21 W1 2.332(3)
C22 C23 1.428(6)
C22 C27 1.511(5)
C22 W1 2.388(3)
C23 C28 1.499(5)
C23 W1 2.411(3)
C24 H24A 0.9800
C24 H24B 0.9800
C24 H24C 0.9800
C25 H25A 0.9800
C25 H25B 0.9800
C25 H25C 0.9800
C26 H26A 0.9800
C26 H26B 0.9800
C26 H26C 0.9800
C27 H27A 0.9800
C27 H27B 0.9800
C27 H27C 0.9800
C28 H28A 0.9800
C28 H28B 0.9800
C28 H28C 0.9800
N1 O1 1.209(3)
N1 W1 1.782(3)

loop_
_geom_torsion_atom_site_label_1
_geom_torsion_atom_site_label_2
_geom_torsion_atom_site_label_3
_geom_torsion_atom_site_label_4
_geom_torsion
W1 C1 C2 C7 119.7(3)
W1 C1 C2 C3 -62.8(3)
C7 C2 C3 C4 0.6(4)
C1 C2 C3 C4 -176.9(3)
C2 C3 C4 C5 -0.5(4)
C2 C3 C4 C8 179.9(3)
C3 C4 C5 C6 0.1(5)
C8 C4 C5 C6 179.7(3)
C4 C5 C6 C7 0.1(5)
C4 C5 C6 C9 179.9(3)
C5 C6 C7 C2 0.1(5)
C9 C6 C7 C2 -179.7(3)
C3 C2 C7 C6 -0.5(4)
C1 C2 C7 C6 177.1(3)
W1 C10 C11 C12 59.0(2)
C10 C11 C12 C13 -176.2(3)
W1 C11 C12 C13 -116.1(3)
C10 C11 C12 W1 -60.1(2)
C11 C12 C13 C18 28.5(5)
W1 C12 C13 C18 -60.2(4)
C11 C12 C13 C14 -152.2(3)
W1 C12 C13 C14 119.1(3)
C18 C13 C14 C15 1.9(5)
C12 C13 C14 C15 -177.4(3)
C13 C14 C15 C16 -1.2(6)
C14 C15 C16 C17 -1.1(7)
C15 C16 C17 C18 2.7(7)
C14 C13 C18 C17 -0.4(5)
C12 C13 C18 C17 179.0(3)
C16 C17 C18 C13 -2.0(6)
C23 C19 C20 C21 2.4(3)
C24 C19 C20 C21 -170.8(3)
W1 C19 C20 C21 66.4(2)
C23 C19 C20 C25 175.9(3)
C24 C19 C20 C25 2.7(5)
W1 C19 C20 C25 -120.1(3)
C23 C19 C20 W1 -63.9(2)
C24 C19 C20 W1 122.8(3)
C19 C20 C21 C22 -1.4(4)
C25 C20 C21 C22 -175.0(3)
W1 C20 C21 C22 66.7(2)
C19 C20 C21 C26 175.1(3)
C25 C20 C21 C26 1.5(5)
W1 C20 C21 C26 -116.8(3)
C19 C20 C21 W1 -68.1(2)
C25 C20 C21 W1 118.3(3)
C20 C21 C22 C23 -0.3(4)
C26 C21 C22 C23 -176.7(3)
W1 C21 C22 C23 64.2(2)
C20 C21 C22 C27 170.7(3)
C26 C21 C22 C27 -5.7(6)
W1 C21 C22 C27 -124.9(4)
C20 C21 C22 W1 -64.5(2)
C26 C21 C22 W1 119.1(4)
C21 C22 C23 C19 1.7(4)
C27 C22 C23 C19 -169.1(3)
W1 C22 C23 C19 64.1(2)
C21 C22 C23 C28 177.2(3)
C27 C22 C23 C28 6.3(6)
W1 C22 C23 C28 -120.4(4)
C21 C22 C23 W1 -62.4(2)
C27 C22 C23 W1 126.7(4)
C20 C19 C23 C22 -2.5(3)
C24 C19 C23 C22 170.9(3)
W1 C19 C23 C22 -63.9(2)
C20 C19 C23 C28 -177.9(3)
C24 C19 C23 C28 -4.5(5)
W1 C19 C23 C28 120.8(4)
C20 C19 C23 W1 61.3(2)
C24 C19 C23 W1 -125.2(3)
O1 N1 W1 C1 106.1(15)
O1 N1 W1 C12 -121.3(15)
O1 N1 W1 C11 -157.0(15)
O1 N1 W1 C20 -29.1(15)
O1 N1 W1 C21 4.7(15)
O1 N1 W1 C10 179(100)
O1 N1 W1 C22 29.3(15)
O1 N1 W1 C19 -37.8(15)
O1 N1 W1 C23 14.0(16)
C2 C1 W1 N1 58.6(2)
C2 C1 W1 C12 -32.7(3)
C2 C1 W1 C11 -32.0(2)
C2 C1 W1 C20 160.3(2)
C2 C1 W1 C21 148.1(2)
C2 C1 W1 C10 -59.3(2)
C2 C1 W1 C22 173.7(3)
C2 C1 W1 C19 -153.7(2)
C2 C1 W1 C23 -154.4(2)
C11 C12 W1 N1 -88.39(19)
C13 C12 W1 N1 31.0(2)
C11 C12 W1 C1 1.2(2)
C13 C12 W1 C1 120.5(2)
C13 C12 W1 C11 119.4(3)
C11 C12 W1 C20 171.99(19)
C13 C12 W1 C20 -68.6(2)
C11 C12 W1 C21 -179.87(18)
C13 C12 W1 C21 -60.5(3)
C11 C12 W1 C10 30.49(18)
C13 C12 W1 C10 149.9(3)
C11 C12 W1 C22 137.1(2)
C13 C12 W1 C22 -103.6(3)
C11 C12 W1 C19 137.86(19)
C13 C12 W1 C19 -102.8(2)
C11 C12 W1 C23 115.81(18)
C13 C12 W1 C23 -124.8(2)
C10 C11 W1 N1 -139.85(19)
C12 C11 W1 N1 92.64(19)
C10 C11 W1 C1 -51.6(2)
C12 C11 W1 C1 -179.13(18)
C10 C11 W1 C12 127.5(3)
C10 C11 W1 C20 117.46(19)
C12 C11 W1 C20 -10.1(2)
C10 C11 W1 C21 127.9(4)
C12 C11 W1 C21 0.3(5)
C12 C11 W1 C10 -127.5(3)
C10 C11 W1 C22 26.7(4)
C12 C11 W1 C22 -100.8(3)
C10 C11 W1 C19 82.3(2)
C12 C11 W1 C19 -45.2(2)
C10 C11 W1 C23 45.9(2)
C12 C11 W1 C23 -81.7(2)
C21 C20 W1 N1 75.9(2)
C19 C20 W1 N1 -169.02(19)
C25 C20 W1 N1 -45.2(3)
C21 C20 W1 C1 -21.0(3)
C19 C20 W1 C1 94.0(2)
C25 C20 W1 C1 -142.1(3)
C21 C20 W1 C12 168.49(19)
C19 C20 W1 C12 -76.4(2)
C25 C20 W1 C12 47.4(3)
C21 C20 W1 C11 174.35(18)
C19 C20 W1 C11 -70.6(2)
C25 C20 W1 C11 53.3(3)
C19 C20 W1 C21 115.1(3)
C25 C20 W1 C21 -121.1(4)
C21 C20 W1 C10 -140.6(2)
C19 C20 W1 C10 -25.5(3)
C25 C20 W1 C10 98.3(3)
C21 C20 W1 C22 -36.8(2)
C19 C20 W1 C22 78.3(2)
C25 C20 W1 C22 -157.8(3)
C21 C20 W1 C19 -115.1(3)
C25 C20 W1 C19 123.9(4)
C21 C20 W1 C23 -78.0(2)
C19 C20 W1 C23 37.1(2)
C25 C20 W1 C23 160.9(3)
C22 C21 W1 N1 137.3(2)
C20 C21 W1 N1 -106.97(19)
C26 C21 W1 N1 13.3(3)
C22 C21 W1 C1 49.2(2)
C20 C21 W1 C1 164.96(18)
C26 C21 W1 C1 -74.8(3)
C22 C21 W1 C12 -130.0(2)
C20 C21 W1 C12 -14.3(2)
C26 C21 W1 C12 106.0(3)
C22 C21 W1 C11 -130.3(4)
C20 C21 W1 C11 -14.5(5)
C26 C21 W1 C11 105.8(4)
C22 C21 W1 C20 -115.8(3)
C26 C21 W1 C20 120.3(4)
C22 C21 W1 C10 -31.2(4)
C20 C21 W1 C10 84.5(3)
C26 C21 W1 C10 -155.2(3)
C20 C21 W1 C22 115.8(3)
C26 C21 W1 C22 -124.0(4)
C22 C21 W1 C19 -77.9(2)
C20 C21 W1 C19 37.81(18)
C26 C21 W1 C19 158.1(4)
C22 C21 W1 C23 -36.7(2)
C20 C21 W1 C23 79.0(2)
C26 C21 W1 C23 -160.7(4)
C11 C10 W1 N1 46.1(2)
C11 C10 W1 C1 126.5(2)
C11 C10 W1 C12 -31.64(18)
C11 C10 W1 C20 -93.0(2)
C11 C10 W1 C21 -146.8(3)
C11 C10 W1 C22 -166.72(18)
C11 C10 W1 C19 -107.7(2)
C11 C10 W1 C23 -142.1(2)
C21 C22 W1 N1 -48.0(2)
C23 C22 W1 N1 -165.33(19)
C27 C22 W1 N1 71.8(4)
C21 C22 W1 C1 -130.8(2)
C23 C22 W1 C1 111.9(2)
C27 C22 W1 C1 -11.0(4)
C21 C22 W1 C12 80.6(3)
C23 C22 W1 C12 -36.6(3)
C27 C22 W1 C12 -159.5(4)
C21 C22 W1 C11 146.7(3)
C23 C22 W1 C11 29.4(4)
C27 C22 W1 C11 -93.5(5)
C21 C22 W1 C20 37.9(2)
C23 C22 W1 C20 -79.4(2)
C27 C22 W1 C20 157.7(5)
C23 C22 W1 C21 -117.3(3)
C27 C22 W1 C21 119.8(5)
C21 C22 W1 C10 164.0(2)
C23 C22 W1 C10 46.8(2)
C27 C22 W1 C10 -76.1(4)
C21 C22 W1 C19 79.7(2)
C23 C22 W1 C19 -37.57(19)
C27 C22 W1 C19 -160.5(5)
C21 C22 W1 C23 117.3(3)
C27 C22 W1 C23 -122.9(5)
C20 C19 W1 N1 15.1(3)
C23 C19 W1 N1 131.0(2)
C24 C19 W1 N1 -107.1(4)
C20 C19 W1 C1 -117.3(2)
C23 C19 W1 C1 -1.3(3)
C24 C19 W1 C1 120.6(4)
C20 C19 W1 C12 102.2(2)
C23 C19 W1 C12 -141.9(2)
C24 C19 W1 C12 -20.0(4)
C20 C19 W1 C11 126.83(19)
C23 C19 W1 C11 -117.2(2)
C24 C19 W1 C11 4.7(4)
C23 C19 W1 C20 116.0(3)
C24 C19 W1 C20 -122.1(5)
C20 C19 W1 C21 -37.87(18)
C23 C19 W1 C21 78.1(2)
C24 C19 W1 C21 -160.0(4)
C20 C19 W1 C10 161.79(19)
C23 C19 W1 C10 -82.2(2)
C24 C19 W1 C10 39.7(4)
C20 C19 W1 C22 -78.4(2)
C23 C19 W1 C22 37.6(2)
C24 C19 W1 C22 159.5(4)
C20 C19 W1 C23 -116.0(3)
C24 C19 W1 C23 121.9(5)
C22 C23 W1 N1 25.1(3)
C19 C23 W1 N1 -90.3(3)
C28 C23 W1 N1 146.6(4)
C22 C23 W1 C1 -65.7(2)
C19 C23 W1 C1 179.0(2)
C28 C23 W1 C1 55.9(5)
C22 C23 W1 C12 156.37(19)
C19 C23 W1 C12 41.0(2)
C28 C23 W1 C12 -82.1(5)
C22 C23 W1 C11 -165.44(19)
C19 C23 W1 C11 79.2(2)
C28 C23 W1 C11 -43.9(5)
C22 C23 W1 C20 77.9(2)
C19 C23 W1 C20 -37.49(18)
C28 C23 W1 C20 -160.6(5)
C22 C23 W1 C21 36.12(19)
C19 C23 W1 C21 -79.2(2)
C28 C23 W1 C21 157.7(5)
C22 C23 W1 C10 -141.4(2)
C19 C23 W1 C10 103.3(2)
C28 C23 W1 C10 -19.8(5)
C19 C23 W1 C22 -115.3(3)
C28 C23 W1 C22 121.6(5)
C22 C23 W1 C19 115.3(3)
C28 C23 W1 C19 -123.1(5)
